data_7229796
loop_
_publ_author_name
'Dhingra, Shallu'
'Barman, Dibya Jyoti'
'Yadav, Hare Ram'
'Eyyathiyil, Jusaina'
'Bhowmik, Prasanta'
'Kaur, Parmeet'
'Adhikari, Debashis'
'Roy Choudhury, Angshuman'

_publ_section_title
;
 Structural and computational understanding of weak interactions in
 &#x201C;bridge-flipped&#x201D; isomeric
 tetrafluoro-bis-benzylideneanilines
;
_journal_issue 6
_journal_name_full CrystEngComm
_journal_page_first 716
_journal_paper_doi 10.1039/C7CE01872J
_journal_volume 20
_journal_year 2018
_chemical_formula_moiety 'C20 H12 F4 N2'
_chemical_formula_sum 'C20 H12 F4 N2'
_chemical_formula_weight 356.32
_space_group_crystal_system monoclinic
_space_group_IT_number 14
_space_group_name_Hall '-P 2ybc'
_space_group_name_H-M_alt 'P 1 21/c 1'
_symmetry_space_group_name_Hall '-P 2ybc'
_symmetry_space_group_name_H-M 'P 1 21/c 1'
_atom_sites_solution_hydrogens geom
_atom_sites_solution_primary direct
_audit_creation_date 2017-07-04
_audit_creation_method
;
Olex2 1.2
(compiled 2017.03.28 svn.r3405 for OlexSys, GUI svn.r5337)
;
_audit_update_record
;
2017-07-17 deposited with the CCDC.
2017-12-26 downloaded from the CCDC.
;
_cell_angle_alpha 90
_cell_angle_beta 102.54(4)
_cell_angle_gamma 90
_cell_formula_units_Z 2
_cell_length_a 15.229(16)
_cell_length_b 3.914(3)
_cell_length_c 13.287(11)
_cell_measurement_reflns_used 1977
_cell_measurement_temperature 100.0
_cell_measurement_theta_max 27.5
_cell_measurement_theta_min 3.1
_cell_volume 773.1(12)
_computing_cell_refinement
;
CrystalClear-SM Expert 2.0 r15 (Rigaku, 2011)
;
_computing_data_collection
;
CrystalClear-SM Expert 2.0 r15 (Rigaku, 2011)
;
_computing_data_reduction
;
CrystalClear-SM Expert 2.0 r15 (Rigaku, 2011)
;
_computing_molecular_graphics 'Olex2 (Dolomanov et al., 2009)'
_computing_publication_material 'Olex2 (Dolomanov et al., 2009)'
_computing_structure_refinement 'ShelXL (Sheldrick, 2015)'
_computing_structure_solution 'ShelXT (Sheldrick, 2015)'
_diffrn_ambient_temperature 100.0
_diffrn_detector CCD
_diffrn_detector_area_resol_mean 13.6612
_diffrn_measured_fraction_theta_full 0.988
_diffrn_measured_fraction_theta_max 0.986
_diffrn_measurement_details
;
scan:
    Number of images: 629
               Slice: -69.0000 - 119.7000
         Image width: 0.3000
            Exp time: 12.0000
       Rotation axis: Omega
               Omega: 0.0000
                 Chi: 54.0000
                 Phi: 0.0000
                 XTD: 49.8600
              2theta: 29.8900
scan:
    Number of images: 629
               Slice: -69.0000 - 119.7000
         Image width: 0.3000
            Exp time: 12.0000
       Rotation axis: Omega
               Omega: 0.0000
                 Chi: 54.0000
                 Phi: 120.0000
                 XTD: 49.8600
              2theta: 29.8900
scan:
    Number of images: 629
               Slice: -69.0000 - 119.7000
         Image width: 0.3000
            Exp time: 12.0000
       Rotation axis: Omega
               Omega: 0.0000
                 Chi: 54.0000
                 Phi: 240.0000
                 XTD: 49.8600
              2theta: 29.8900
;
_diffrn_measurement_device
;
XtaLABmini: Fixed Chi 2 circle
;
_diffrn_measurement_device_type 'XtaLAB Mini (ROW)'
_diffrn_measurement_method 'profile data from \w-scans'
_diffrn_measurement_specimen_support 'Cryo loop'
_diffrn_orient_matrix_type d*Trek
_diffrn_orient_matrix_UB_11 0.027827
_diffrn_orient_matrix_UB_12 0.070917
_diffrn_orient_matrix_UB_13 -0.011860
_diffrn_orient_matrix_UB_21 -0.027619
_diffrn_orient_matrix_UB_22 -0.031311
_diffrn_orient_matrix_UB_23 -0.252032
_diffrn_orient_matrix_UB_31 -0.055553
_diffrn_orient_matrix_UB_32 0.037906
_diffrn_orient_matrix_UB_33 0.001379
_diffrn_radiation_monochromator 'Graphite Monochromator'
_diffrn_radiation_type MoK\a
_diffrn_radiation_wavelength 0.71075
_diffrn_reflns_av_R_equivalents 0.0927
_diffrn_reflns_av_unetI/netI 0.0694
_diffrn_reflns_Laue_measured_fraction_full 0.988
_diffrn_reflns_Laue_measured_fraction_max 0.986
_diffrn_reflns_limit_h_max 19
_diffrn_reflns_limit_h_min -19
_diffrn_reflns_limit_k_max 5
_diffrn_reflns_limit_k_min -5
_diffrn_reflns_limit_l_max 17
_diffrn_reflns_limit_l_min -17
_diffrn_reflns_number 7387
_diffrn_reflns_point_group_measured_fraction_full 0.988
_diffrn_reflns_point_group_measured_fraction_max 0.986
_diffrn_reflns_theta_full 25.000
_diffrn_reflns_theta_max 27.469
_diffrn_reflns_theta_min 3.141
_diffrn_source 'Sealed Tube'
_diffrn_source_current 12.0
_diffrn_source_power 0.6
_diffrn_source_voltage 50.0
_exptl_absorpt_coefficient_mu 0.125
_exptl_absorpt_correction_T_max 1.000
_exptl_absorpt_correction_T_min 0.594
_exptl_absorpt_correction_type multi-scan
_exptl_absorpt_process_details 'Blessings, 1995'
_exptl_crystal_colour 'clear yellowish yellow'
_exptl_crystal_colour_lustre clear
_exptl_crystal_colour_modifier yellowish
_exptl_crystal_colour_primary yellow
_exptl_crystal_density_diffrn 1.530
_exptl_crystal_description needle
_exptl_crystal_F_000 364
_exptl_crystal_size_max 0.4
_exptl_crystal_size_mid 0.2
_exptl_crystal_size_min 0.1
_refine_diff_density_max 0.834
_refine_diff_density_min -0.399
_refine_diff_density_rms 0.104
_refine_ls_extinction_method none
_refine_ls_goodness_of_fit_ref 1.069
_refine_ls_hydrogen_treatment constr
_refine_ls_matrix_type full
_refine_ls_number_parameters 118
_refine_ls_number_reflns 1733
_refine_ls_number_restraints 0
_refine_ls_restrained_S_all 1.069
_refine_ls_R_factor_all 0.1270
_refine_ls_R_factor_gt 0.0911
_refine_ls_shift/su_max 0.000
_refine_ls_shift/su_mean 0.000
_refine_ls_structure_factor_coef Fsqd
_refine_ls_weighting_details 'w=1/[\s^2^(Fo^2^)+(0.1788P)^2^] where P=(Fo^2^+2Fc^2^)/3'
_refine_ls_weighting_scheme calc
_refine_ls_wR_factor_gt 0.2369
_refine_ls_wR_factor_ref 0.2914
_reflns_Friedel_coverage 0.000
_reflns_number_gt 1059
_reflns_number_total 1733
_reflns_threshold_expression 'I > 2\s(I)'
_cod_data_source_file c7ce01872j2.cif
_cod_data_source_block 8
_cod_depositor_comments 'Adding full bibliography for 7229788--7229798.cif.'
_cod_original_cell_volume 773.2(12)
_cod_database_code 7229796
_shelx_shelxl_version_number 2014/7
_shelx_space_group_comment
;
The symmetry employed for this shelxl refinement is uniquely defined
by the following loop, which should always be used as a source of
symmetry information in preference to the above space-group names.
They are only intended as comments.
;
_olex2_refinement_description
;
1. Fixed Uiso
 At 1.2 times of:
  All C(H) groups
2.a Aromatic/amide H refined with riding coordinates:
 C4(H4), C5(H5), C6(H6), C1(H1), C9(H9), C10(H10)
;
_olex2_exptl_crystal_mounting_method 'cryo loop'
_olex2_submission_special_instructions 'No special instructions were received'

loop_
_space_group_symop_operation_xyz
'x, y, z'
'-x, y+1/2, -z+1/2'
'-x, -y, -z'
'x, -y-1/2, z-1/2'

loop_
_atom_site_label
_atom_site_type_symbol
_atom_site_fract_x
_atom_site_fract_y
_atom_site_fract_z
_atom_site_U_iso_or_equiv
_atom_site_adp_type
_atom_site_occupancy
_atom_site_site_symmetry_order
_atom_site_calc_flag
_atom_site_refinement_flags_posn
F1 F 0.69386(12) 0.6015(5) 0.21691(15) 0.0415(6) Uani 1 1 d .
F2 F 0.86900(13) 1.0845(5) 0.51843(15) 0.0431(6) Uani 1 1 d .
N1 N 0.71792(16) 0.7200(7) 0.4308(2) 0.0353(7) Uani 1 1 d .
C2 C 0.7761(2) 0.8496(8) 0.3698(2) 0.0335(8) Uani 1 1 d .
C3 C 0.7657(2) 0.7912(9) 0.2647(3) 0.0368(8) Uani 1 1 d .
C4 C 0.8249(2) 0.9054(8) 0.2066(3) 0.0368(8) Uani 1 1 d .
H4 H 0.8142 0.8629 0.1345 0.044 Uiso 1 1 calc R
C5 C 0.9001(2) 1.0834(8) 0.2568(3) 0.0385(9) Uani 1 1 d .
H5 H 0.9418 1.1648 0.2186 0.046 Uiso 1 1 calc R
C6 C 0.9154(2) 1.1444(9) 0.3608(3) 0.0374(8) Uani 1 1 d .
H6 H 0.9673 1.2668 0.3946 0.045 Uiso 1 1 calc R
C7 C 0.8541(2) 1.0250(9) 0.4157(3) 0.0361(8) Uani 1 1 d .
C1 C 0.6333(2) 0.7569(8) 0.3968(3) 0.0367(8) Uani 1 1 d .
H1 H 0.6129 0.8787 0.3343 0.044 Uiso 1 1 calc R
C8 C 0.5662(2) 0.6186(8) 0.4504(2) 0.0350(8) Uani 1 1 d .
C9 C 0.5907(2) 0.4259(8) 0.5399(3) 0.0328(8) Uani 1 1 d .
H9 H 0.6522 0.3731 0.5669 0.039 Uiso 1 1 calc R
C10 C 0.5250(2) 0.3101(9) 0.5900(3) 0.0364(8) Uani 1 1 d .
H10 H 0.5420 0.1820 0.6519 0.044 Uiso 1 1 calc R

loop_
_atom_site_aniso_label
_atom_site_aniso_U_11
_atom_site_aniso_U_22
_atom_site_aniso_U_33
_atom_site_aniso_U_23
_atom_site_aniso_U_13
_atom_site_aniso_U_12
F1 0.0336(11) 0.0475(13) 0.0452(12) -0.0078(8) 0.0125(8) -0.0065(8)
F2 0.0361(11) 0.0548(14) 0.0402(12) -0.0030(9) 0.0121(8) -0.0036(8)
N1 0.0299(14) 0.0401(16) 0.0392(16) 0.0015(12) 0.0151(11) -0.0003(11)
C2 0.0285(16) 0.0356(17) 0.0397(17) 0.0022(14) 0.0150(13) 0.0019(12)
C3 0.0268(16) 0.0410(18) 0.046(2) -0.0031(15) 0.0156(14) -0.0021(13)
C4 0.0360(17) 0.0377(18) 0.0407(18) -0.0013(14) 0.0171(14) 0.0025(13)
C5 0.0344(18) 0.0431(19) 0.0452(19) -0.0029(15) 0.0245(14) 0.0026(13)
C6 0.0267(16) 0.0408(18) 0.0473(19) 0.0008(15) 0.0136(13) -0.0009(13)
C7 0.0310(17) 0.0445(19) 0.0357(17) -0.0027(14) 0.0136(13) 0.0004(14)
C1 0.0338(18) 0.043(2) 0.0372(17) 0.0021(14) 0.0158(13) 0.0038(14)
C8 0.0315(17) 0.0380(18) 0.0390(18) -0.0063(14) 0.0158(14) -0.0053(12)
C9 0.0282(16) 0.0318(16) 0.0399(18) 0.0011(13) 0.0104(13) -0.0003(12)
C10 0.0380(17) 0.0367(16) 0.0387(17) 0.0008(14) 0.0175(14) 0.0000(14)

loop_
_atom_type_symbol
_atom_type_description
_atom_type_scat_dispersion_real
_atom_type_scat_dispersion_imag
_atom_type_scat_source
C C 0.0033 0.0016 'International Tables Vol C Tables 4.2.6.8 and 6.1.1.4'
H H 0.0000 0.0000 'International Tables Vol C Tables 4.2.6.8 and 6.1.1.4'
F F 0.0171 0.0103 'International Tables Vol C Tables 4.2.6.8 and 6.1.1.4'
N N 0.0061 0.0033 'International Tables Vol C Tables 4.2.6.8 and 6.1.1.4'

loop_
_geom_angle_atom_site_label_1
_geom_angle_atom_site_label_2
_geom_angle_atom_site_label_3
_geom_angle
_geom_angle_site_symmetry_1
_geom_angle_site_symmetry_3
C1 N1 C2 117.7(3) . .
C3 C2 N1 124.5(3) . .
C3 C2 C7 114.9(3) . .
C7 C2 N1 120.4(3) . .
F1 C3 C2 117.6(3) . .
F1 C3 C4 118.2(3) . .
C4 C3 C2 124.2(3) . .
C3 C4 H4 121.1 . .
C5 C4 C3 117.8(3) . .
C5 C4 H4 121.1 . .
C4 C5 H5 119.5 . .
C6 C5 C4 121.0(3) . .
C6 C5 H5 119.5 . .
C5 C6 H6 120.5 . .
C5 C6 C7 119.1(3) . .
C7 C6 H6 120.5 . .
F2 C7 C2 117.8(3) . .
F2 C7 C6 119.3(3) . .
C6 C7 C2 122.9(3) . .
N1 C1 H1 118.6 . .
N1 C1 C8 122.7(3) . .
C8 C1 H1 118.6 . .
C9 C8 C1 122.0(3) . .
C9 C8 C10 119.7(3) . 3_666
C10 C8 C1 118.4(3) 3_666 .
C8 C9 H9 120.0 . .
C8 C9 C10 119.9(3) . .
C10 C9 H9 120.0 . .
C8 C10 H10 119.8 3_666 .
C9 C10 C8 120.4(3) . 3_666
C9 C10 H10 119.8 . .

loop_
_geom_bond_atom_site_label_1
_geom_bond_atom_site_label_2
_geom_bond_distance
_geom_bond_site_symmetry_2
F1 C3 1.360(4) .
F2 C7 1.354(4) .
N1 C2 1.418(4) .
N1 C1 1.278(4) .
C2 C3 1.390(5) .
C2 C7 1.393(5) .
C3 C4 1.382(4) .
C4 H4 0.9500 .
C4 C5 1.382(5) .
C5 H5 0.9500 .
C5 C6 1.372(5) .
C6 H6 0.9500 .
C6 C7 1.385(4) .
C1 H1 0.9500 .
C1 C8 1.469(4) .
C8 C9 1.389(5) .
C8 C10 1.404(5) 3_666
C9 H9 0.9500 .
C9 C10 1.393(4) .
C10 C8 1.404(5) 3_666
C10 H10 0.9500 .

loop_
_geom_torsion_atom_site_label_1
_geom_torsion_atom_site_label_2
_geom_torsion_atom_site_label_3
_geom_torsion_atom_site_label_4
_geom_torsion
_geom_torsion_site_symmetry_1
_geom_torsion_site_symmetry_4
F1 C3 C4 C5 -176.9(3) . .
N1 C2 C3 F1 1.2(5) . .
N1 C2 C3 C4 -177.0(3) . .
N1 C2 C7 F2 -4.0(5) . .
N1 C2 C7 C6 177.1(3) . .
N1 C1 C8 C9 -2.7(5) . .
N1 C1 C8 C10 176.3(3) . 3_666
C2 N1 C1 C8 176.9(3) . .
C2 C3 C4 C5 1.3(5) . .
C3 C2 C7 F2 -178.8(3) . .
C3 C2 C7 C6 2.3(5) . .
C3 C4 C5 C6 0.0(5) . .
C4 C5 C6 C7 -0.1(5) . .
C5 C6 C7 F2 180.0(3) . .
C5 C6 C7 C2 -1.2(5) . .
C7 C2 C3 F1 175.8(3) . .
C7 C2 C3 C4 -2.4(5) . .
C1 N1 C2 C3 -48.2(5) . .
C1 N1 C2 C7 137.5(3) . .
C1 C8 C9 C10 177.8(3) . .
C8 C9 C10 C8 1.2(5) . 3_666
C10 C8 C9 C10 -1.2(5) 3_666 .
